data_1001650
loop_
_publ_author_name
'Hervieu, M'
'Van Tendeloo, G'
'Michel, C'
'Martin, C'
'Maignan, A'
'Raveau, B'

_publ_section_title
;
Synthesis and characterization of mercury-based "1222" cuprates (Hg1-x
Mx) (Sr,Ba)2 Pr2 Cu2 O9-d
;
_journal_coden_ASTM JSSCBI
_journal_name_full 'Journal of Solid State Chemistry'
_journal_page_first 525
_journal_page_last 531
_journal_paper_doi 10.1006/jssc.1995.1169
_journal_volume 115
_journal_year 1995
_chemical_formula_structural 'Hg0.3 Tl0.7 Sr2 Pr2 Cu2 O9'
_chemical_formula_sum 'Cu2 Hg0.3 O9 Pr2 Sr2 Tl0.7'
_chemical_name_systematic
;
Mercury thallium(III) strontium praseodymium copper oxide
(0.3/0.7/2/2/2/9)
;
_space_group_IT_number 139
_symmetry_cell_setting tetragonal
_symmetry_Int_Tables_number 139
_symmetry_space_group_name_Hall '-I 4 2'
_symmetry_space_group_name_H-M 'I 4/m m m'
_cell_angle_alpha 90
_cell_angle_beta 90
_cell_angle_gamma 90
_cell_formula_units_Z 2
_cell_length_a 3.8642(1)
_cell_length_b 3.8642(1)
_cell_length_c 29.56799(100)
_cell_volume 441.5
_refine_ls_R_factor_all 0.09
_cod_original_formula_sum 'Cu2 Hg.3 O9 Pr2 Sr2 Tl.7'
_cod_database_code 1001650

loop_
_symmetry_equiv_pos_as_xyz
x,y,z
-x,-y,z
-x,y,z
x,-y,z
-y,x,z
y,-x,z
y,x,z
-y,-x,z
-x,-y,-z
x,y,-z
x,-y,-z
-x,y,-z
y,-x,-z
-y,x,-z
-y,-x,-z
y,x,-z
1/2+x,1/2+y,1/2+z
1/2-x,1/2-y,1/2+z
1/2-x,1/2+y,1/2+z
1/2+x,1/2-y,1/2+z
1/2-y,1/2+x,1/2+z
1/2+y,1/2-x,1/2+z
1/2+y,1/2+x,1/2+z
1/2-y,1/2-x,1/2+z
1/2-x,1/2-y,1/2-z
1/2+x,1/2+y,1/2-z
1/2+x,1/2-y,1/2-z
1/2-x,1/2+y,1/2-z
1/2+y,1/2-x,1/2-z
1/2-y,1/2+x,1/2-z
1/2-y,1/2-x,1/2-z
1/2+y,1/2+x,1/2-z

loop_
_atom_site_label
_atom_site_type_symbol
_atom_site_symmetry_multiplicity
_atom_site_Wyckoff_symbol
_atom_site_fract_x
_atom_site_fract_y
_atom_site_fract_z
_atom_site_occupancy
_atom_site_attached_hydrogens
_atom_site_calc_flag
Hg1 Hg2+ 2 a 0. 0. 0. 0.3 0 d
Tl1 Tl3+ 2 a 0. 0. 0. 0.7 0 d
Sr1 Sr2+ 4 e 0. 0. 0.5847(2) 1. 0 d
Pr1 Pr3+ 4 e 0. 0. 0.7055(1) 1. 0 d
Cu1 Cu3+ 4 e 0. 0. 0.1480(4) 1. 0 d
O1 O2- 4 e 0. 0. 0.068(1) 1. 0 d
O2 O2- 8 g 0. 0.5 0.1482(9) 1. 0 d
O3 O2- 4 d 0. 0.5 0.25 1. 0 d
O4 O2- 2 b 0. 0. 0.5 1. 0 d

loop_
_atom_type_symbol
_atom_type_oxidation_number
Hg2+ 2.000
Tl3+ 3.000
Sr2+ 2.000
Pr3+ 3.000
Cu3+ 2.650
O2- -2.000
